data_7207888
loop_
_publ_author_name
'Evenson, Sean J.'
'Pappenfus, Ted M.'
'Delgado, M. Carmen Ruiz'
'Radke-Wohlers, Karla R'
'Navarrete, J T L\'opez'
'Rasmussen, Seth C.'

_publ_section_title
;
 Molecular tuning in highly fluorescent
 dithieno[3,2-b:2',3'-d]pyrrole-based oligomers: effects of
 N-functionalization and terminal aryl unit.
;
_journal_issue 17
_journal_name_full 'Physical chemistry chemical physics : PCCP'
_journal_page_first 6101
_journal_page_last 6111
_journal_paper_doi 10.1039/c2cp40161d
_journal_volume 14
_journal_year 2012
_chemical_formula_moiety 'C14 H9 N S2'
_chemical_formula_sum 'C14 H9 N S2'
_chemical_formula_weight 255.34
_chemical_melting_point 125
_chemical_name_common N-phenyldithienopyrrole
_chemical_name_systematic
;
N-phenyldithieno[3,2-b:2',3'-d]pyrrole
;
_space_group_IT_number 14
_space_group_name_Hall '-P 2ybc'
_symmetry_cell_setting monoclinic
_symmetry_space_group_name_Hall '-P 2ybc'
_symmetry_space_group_name_H-M 'P 1 21/c 1'
_atom_sites_solution_hydrogens geom
_atom_sites_solution_primary direct
_atom_sites_solution_secondary difmap
_audit_creation_method SHELXL-97
_cell_angle_alpha 90.00
_cell_angle_beta 101.783(2)
_cell_angle_gamma 90.00
_cell_formula_units_Z 4
_cell_length_a 9.9552(11)
_cell_length_b 14.2894(16)
_cell_length_c 8.1057(9)
_cell_measurement_reflns_used 6007
_cell_measurement_temperature 100(2)
_cell_measurement_theta_max 27.90
_cell_measurement_theta_min 2.53
_cell_volume 1128.8(2)
_computing_cell_refinement 'Bruker SAINT'
_computing_data_collection 'Bruker APEX2'
_computing_data_reduction 'Bruker SAINT'
_computing_molecular_graphics 'Bruker SHELXTL'
_computing_publication_material 'Bruker SHELXTL'
_computing_structure_refinement 'SHELXL-97 (Sheldrick, 2008)'
_computing_structure_solution 'SHELXS-97 (Sheldrick, 2008)'
_diffrn_ambient_temperature 100(2)
_diffrn_measured_fraction_theta_full 0.999
_diffrn_measured_fraction_theta_max 0.999
_diffrn_measurement_device_type 'Bruker APEX-II CCD'
_diffrn_measurement_method '\f and \w scans'
_diffrn_radiation_monochromator graphite
_diffrn_radiation_source 'fine-focus sealed tube'
_diffrn_radiation_type MoK\a
_diffrn_radiation_wavelength 0.71073
_diffrn_reflns_av_R_equivalents 0.0167
_diffrn_reflns_av_sigmaI/netI 0.0167
_diffrn_reflns_limit_h_max 13
_diffrn_reflns_limit_h_min -12
_diffrn_reflns_limit_k_max 18
_diffrn_reflns_limit_k_min -12
_diffrn_reflns_limit_l_max 10
_diffrn_reflns_limit_l_min -8
_diffrn_reflns_number 9952
_diffrn_reflns_theta_full 27.92
_diffrn_reflns_theta_max 27.92
_diffrn_reflns_theta_min 2.09
_exptl_absorpt_coefficient_mu 0.443
_exptl_absorpt_correction_T_max 0.9365
_exptl_absorpt_correction_T_min 0.8532
_exptl_absorpt_correction_type multi-scan
_exptl_absorpt_process_details 'Acta Cryst (1995). A51, 33-38'
_exptl_crystal_colour colourless
_exptl_crystal_density_diffrn 1.503
_exptl_crystal_density_method 'not measured'
_exptl_crystal_description rod
_exptl_crystal_F_000 528
_exptl_crystal_size_max 0.37
_exptl_crystal_size_mid 0.20
_exptl_crystal_size_min 0.15
_refine_diff_density_max 0.359
_refine_diff_density_min -0.261
_refine_diff_density_rms 0.053
_refine_ls_extinction_method none
_refine_ls_goodness_of_fit_ref 1.035
_refine_ls_hydrogen_treatment constr
_refine_ls_matrix_type full
_refine_ls_number_parameters 154
_refine_ls_number_reflns 2707
_refine_ls_number_restraints 0
_refine_ls_restrained_S_all 1.035
_refine_ls_R_factor_all 0.0298
_refine_ls_R_factor_gt 0.0267
_refine_ls_shift/su_max 0.001
_refine_ls_shift/su_mean 0.000
_refine_ls_structure_factor_coef Fsqd
_refine_ls_weighting_details 'calc w=1/[\s^2^(Fo^2^)+(0.0375P)^2^+0.5674P] where P=(Fo^2^+2Fc^2^)/3'
_refine_ls_weighting_scheme calc
_refine_ls_wR_factor_gt 0.0699
_refine_ls_wR_factor_ref 0.0721
_reflns_number_gt 2465
_reflns_number_total 2707
_reflns_threshold_expression >2sigma(I)
_cod_data_source_file c2cp40161d.txt
_cod_data_source_block mo_sxe3_0ma
_cod_depositor_comments
;
The following automatic conversions were performed:

'_symmetry_cell_setting' value 'Monoclinic' changed to 'monoclinic'
according to /home/saulius/struct/CIF-dictionaries/cif_core.dic
dictionary named 'cif_core.dic' version 2.4.1 from 2010-06-29.

Automatic conversion script
Id: cif_fix_values 1715 2011-07-08 13:25:40Z adriana 
;
_cod_original_sg_symbol_H-M P2(1)/c
_cod_database_code 7207888

loop_
_symmetry_equiv_pos_as_xyz
'x, y, z'
'-x, y+1/2, -z+1/2'
'-x, -y, -z'
'x, -y-1/2, z-1/2'

loop_
_atom_site_label
_atom_site_type_symbol
_atom_site_fract_x
_atom_site_fract_y
_atom_site_fract_z
_atom_site_U_iso_or_equiv
_atom_site_adp_type
_atom_site_occupancy
_atom_site_symmetry_multiplicity
_atom_site_calc_flag
_atom_site_refinement_flags
S1 S 0.01455(3) 0.63073(2) -0.14237(4) 0.01493(9) Uani 1 1 d .
S2 S 0.07578(3) 0.40376(2) -0.43497(4) 0.01639(9) Uani 1 1 d .
N1 N 0.29166(10) 0.44617(7) 0.00571(12) 0.0135(2) Uani 1 1 d .
C1 C 0.60925(13) 0.34670(9) 0.38948(16) 0.0192(3) Uani 1 1 d .
H1 H 0.6810 0.3239 0.4759 0.023 Uiso 1 1 calc R
C2 C 0.62058(13) 0.34100(9) 0.22158(17) 0.0182(3) Uani 1 1 d .
H2 H 0.7001 0.3138 0.1934 0.022 Uiso 1 1 calc R
C3 C 0.51636(13) 0.37481(8) 0.09467(16) 0.0160(2) Uani 1 1 d .
H3 H 0.5250 0.3716 -0.0197 0.019 Uiso 1 1 calc R
C4 C 0.39899(12) 0.41352(8) 0.13616(15) 0.0138(2) Uani 1 1 d .
C5 C 0.20826(12) 0.52388(8) 0.01116(15) 0.0136(2) Uani 1 1 d .
C6 C 0.11338(12) 0.53155(8) -0.14037(15) 0.0134(2) Uani 1 1 d .
C7 C 0.13867(12) 0.45640(8) -0.24380(15) 0.0137(2) Uani 1 1 d .
C8 C 0.20244(13) 0.59832(9) 0.12584(16) 0.0163(2) Uani 1 1 d .
H8 H 0.2602 0.6039 0.2342 0.020 Uiso 1 1 calc R
C9 C 0.10226(13) 0.66060(9) 0.05854(16) 0.0173(2) Uani 1 1 d .
H9 H 0.0824 0.7152 0.1161 0.021 Uiso 1 1 calc R
C10 C 0.49226(14) 0.38593(9) 0.43012(16) 0.0180(3) Uani 1 1 d .
H10 H 0.4846 0.3903 0.5448 0.022 Uiso 1 1 calc R
C11 C 0.38624(13) 0.41876(8) 0.30395(15) 0.0155(2) Uani 1 1 d .
H11 H 0.3058 0.4445 0.3320 0.019 Uiso 1 1 calc R
C12 C 0.24824(12) 0.40548(8) -0.15223(15) 0.0134(2) Uani 1 1 d .
C13 C 0.28215(12) 0.32381(8) -0.23594(15) 0.0152(2) Uani 1 1 d .
H13 H 0.3537 0.2814 -0.1908 0.018 Uiso 1 1 calc R
C14 C 0.19719(13) 0.31519(9) -0.39019(16) 0.0166(2) Uani 1 1 d .
H14 H 0.2038 0.2655 -0.4659 0.020 Uiso 1 1 calc R

loop_
_atom_site_aniso_label
_atom_site_aniso_U_11
_atom_site_aniso_U_22
_atom_site_aniso_U_33
_atom_site_aniso_U_23
_atom_site_aniso_U_13
_atom_site_aniso_U_12
S1 0.01567(15) 0.01321(15) 0.01577(16) -0.00035(11) 0.00285(11) 0.00245(10)
S2 0.01984(16) 0.01577(16) 0.01247(15) -0.00169(11) 0.00078(11) 0.00177(11)
N1 0.0145(5) 0.0131(5) 0.0125(5) -0.0006(4) 0.0019(4) 0.0008(4)
C1 0.0189(6) 0.0171(6) 0.0190(6) 0.0021(5) -0.0025(5) -0.0010(5)
C2 0.0153(6) 0.0167(6) 0.0219(6) 0.0009(5) 0.0021(5) 0.0006(5)
C3 0.0158(6) 0.0165(6) 0.0159(6) 0.0003(5) 0.0038(5) -0.0013(4)
C4 0.0136(5) 0.0115(5) 0.0154(6) 0.0013(4) 0.0007(4) -0.0014(4)
C5 0.0136(5) 0.0128(5) 0.0146(5) 0.0002(4) 0.0036(4) -0.0006(4)
C6 0.0139(5) 0.0123(5) 0.0144(5) 0.0003(4) 0.0036(4) 0.0005(4)
C7 0.0155(5) 0.0130(5) 0.0126(5) -0.0007(4) 0.0028(4) -0.0008(4)
C8 0.0173(6) 0.0158(6) 0.0155(6) -0.0027(5) 0.0030(5) -0.0011(5)
C9 0.0200(6) 0.0147(6) 0.0172(6) -0.0036(5) 0.0044(5) -0.0009(5)
C10 0.0221(6) 0.0165(6) 0.0144(6) -0.0006(5) 0.0015(5) -0.0037(5)
C11 0.0166(6) 0.0141(5) 0.0161(6) -0.0009(5) 0.0042(5) -0.0019(4)
C12 0.0140(5) 0.0131(6) 0.0135(5) -0.0001(4) 0.0037(4) -0.0010(4)
C13 0.0171(6) 0.0126(5) 0.0171(6) 0.0007(5) 0.0061(5) 0.0010(4)
C14 0.0206(6) 0.0125(5) 0.0175(6) -0.0016(5) 0.0059(5) 0.0009(5)

loop_
_atom_type_symbol
_atom_type_description
_atom_type_scat_dispersion_real
_atom_type_scat_dispersion_imag
_atom_type_scat_source
C C 0.0033 0.0016 'International Tables Vol C Tables 4.2.6.8 and 6.1.1.4'
H H 0.0000 0.0000 'International Tables Vol C Tables 4.2.6.8 and 6.1.1.4'
N N 0.0061 0.0033 'International Tables Vol C Tables 4.2.6.8 and 6.1.1.4'
S S 0.1246 0.1234 'International Tables Vol C Tables 4.2.6.8 and 6.1.1.4'

loop_
_geom_angle_atom_site_label_1
_geom_angle_atom_site_label_2
_geom_angle_atom_site_label_3
_geom_angle
C6 S1 C9 90.95(6)
C7 S2 C14 91.18(6)
C12 N1 C5 106.68(10)
C12 N1 C4 126.35(10)
C5 N1 C4 126.96(10)
C2 C1 C10 119.63(12)
C2 C1 H1 120.2
C10 C1 H1 120.2
C3 C2 C1 120.43(12)
C3 C2 H2 119.8
C1 C2 H2 119.8
C2 C3 C4 119.66(12)
C2 C3 H3 120.2
C4 C3 H3 120.2
C11 C4 C3 120.30(11)
C11 C4 N1 120.30(11)
C3 C4 N1 119.40(11)
C6 C5 N1 109.64(10)
C6 C5 C8 114.02(11)
N1 C5 C8 136.18(11)
C5 C6 C7 106.98(10)
C5 C6 S1 110.86(9)
C7 C6 S1 142.01(10)
C12 C7 C6 107.17(10)
C12 C7 S2 110.66(9)
C6 C7 S2 142.03(10)
C9 C8 C5 110.53(11)
C9 C8 H8 124.7
C5 C8 H8 124.7
C8 C9 S1 113.64(10)
C8 C9 H9 123.2
S1 C9 H9 123.2
C1 C10 C11 120.49(12)
C1 C10 H10 119.8
C11 C10 H10 119.8
C10 C11 C4 119.49(11)
C10 C11 H11 120.3
C4 C11 H11 120.3
N1 C12 C7 109.53(10)
N1 C12 C13 136.13(11)
C7 C12 C13 114.21(11)
C14 C13 C12 110.34(11)
C14 C13 H13 124.8
C12 C13 H13 124.8
C13 C14 S2 113.61(9)
C13 C14 H14 123.2
S2 C14 H14 123.2

loop_
_geom_bond_atom_site_label_1
_geom_bond_atom_site_label_2
_geom_bond_distance
S1 C6 1.7235(12)
S1 C9 1.7367(13)
S2 C7 1.7212(12)
S2 C14 1.7364(13)
N1 C12 1.3921(15)
N1 C5 1.3926(15)
N1 C4 1.4199(15)
C1 C2 1.3907(19)
C1 C10 1.3914(19)
C1 H1 0.9500
C2 C3 1.3900(17)
C2 H2 0.9500
C3 C4 1.3945(17)
C3 H3 0.9500
C4 C11 1.3935(17)
C5 C6 1.3925(16)
C5 C8 1.4216(17)
C6 C7 1.4162(16)
C7 C12 1.3927(17)
C8 C9 1.3646(18)
C8 H8 0.9500
C9 H9 0.9500
C10 C11 1.3926(18)
C10 H10 0.9500
C11 H11 0.9500
C12 C13 1.4247(17)
C13 C14 1.3645(17)
C13 H13 0.9500
C14 H14 0.9500
